data_7220242
loop_
_publ_author_name
'Armaghan, Mahsa'
'Lu, Wei-Yu'
'Wu, Di'
'Wei, Yao'
'Yuan, Feng-Ling'
'Weng, Ng Seik'
'MOHHAMADPOUR AMINI, MOSTAFA'
'Zhang, Wen-Hua'
'Young, David James'
'Hor, Andy'
'Lang, Jian-Ping'

_publ_section_title
;
 Isolation of first row transition metal--carboxylate zwitterions
;
_journal_name_full 'RSC Adv.'
_journal_paper_doi 10.1039/C5RA05564D
_journal_year 2015
_chemical_formula_moiety 'C14 H18 Cu N2 O8, 2(N O3)'
_chemical_formula_sum 'C14 H18 Cu N4 O14'
_chemical_formula_weight 529.86
_chemical_name_systematic
; 
 ? 
;
_space_group_IT_number 2
_symmetry_cell_setting triclinic
_symmetry_space_group_name_Hall '-P 1'
_symmetry_space_group_name_H-M 'P -1'
_atom_sites_solution_hydrogens geom
_atom_sites_solution_primary direct
_atom_sites_solution_secondary difmap
_audit_creation_method SHELXL-97
_audit_update_record
;
2014-07-10 deposited with the CCDC.
2015-05-07 downloaded from the CCDC.
;
_cell_angle_alpha 89.716(17)
_cell_angle_beta 77.622(17)
_cell_angle_gamma 86.150(19)
_cell_formula_units_Z 1
_cell_length_a 7.256(6)
_cell_length_b 7.425(6)
_cell_length_c 9.897(8)
_cell_measurement_reflns_used 7196
_cell_measurement_temperature 298(2)
_cell_measurement_theta_max 28.3
_cell_measurement_theta_min 2.25
_cell_volume 519.6(7)
_computing_cell_refinement 'ApexII (Bruker, 2011)'
_computing_data_collection 'ApexII (Bruker, 2011)'
_computing_data_reduction 'ApexII (Bruker, 2011)'
_computing_molecular_graphics 'SHELXL-97 (Sheldrick, 2008)'
_computing_publication_material 'publCIF (Westrip, 2010)'
_computing_structure_refinement 'SHELXL-97 (Sheldrick, 2008)'
_computing_structure_solution 'SHELXS-97 (Sheldrick, 2008)'
_diffrn_ambient_temperature 298(2)
_diffrn_measured_fraction_theta_full 0.996
_diffrn_measured_fraction_theta_max 0.996
_diffrn_measurement_device_type 'Bruker ApexII'
_diffrn_measurement_method 'phi and omega scans'
_diffrn_radiation_monochromator graphite
_diffrn_radiation_source 'fine-focus sealed tube'
_diffrn_radiation_type MoK\a
_diffrn_radiation_wavelength 0.71073
_diffrn_reflns_av_R_equivalents 0.0625
_diffrn_reflns_av_sigmaI/netI 0.0334
_diffrn_reflns_limit_h_max 9
_diffrn_reflns_limit_h_min -9
_diffrn_reflns_limit_k_max 9
_diffrn_reflns_limit_k_min -9
_diffrn_reflns_limit_l_max 12
_diffrn_reflns_limit_l_min -12
_diffrn_reflns_number 12033
_diffrn_reflns_theta_full 26.36
_diffrn_reflns_theta_max 26.36
_diffrn_reflns_theta_min 2.11
_diffrn_standards_decay_% 0
_diffrn_standards_interval_count 0
_diffrn_standards_interval_time 0
_diffrn_standards_number 0
_exptl_absorpt_coefficient_mu 1.133
_exptl_absorpt_correction_T_max 0.9455
_exptl_absorpt_correction_T_min 0.7275
_exptl_absorpt_correction_type multi-scan
_exptl_absorpt_process_details 'SADABS, (Sheldrick 2008)'
_exptl_crystal_colour blue
_exptl_crystal_density_diffrn 1.693
_exptl_crystal_density_method 'not measured'
_exptl_crystal_description platelet
_exptl_crystal_F_000 271
_exptl_crystal_size_max 0.30
_exptl_crystal_size_mid 0.20
_exptl_crystal_size_min 0.05
_refine_diff_density_max 0.518
_refine_diff_density_min -0.759
_refine_diff_density_rms 0.080
_refine_ls_extinction_method none
_refine_ls_goodness_of_fit_ref 1.136
_refine_ls_hydrogen_treatment mixed
_refine_ls_matrix_type full
_refine_ls_number_parameters 167
_refine_ls_number_reflns 2115
_refine_ls_number_restraints 0
_refine_ls_restrained_S_all 1.136
_refine_ls_R_factor_all 0.0416
_refine_ls_R_factor_gt 0.0350
_refine_ls_shift/su_max 0.000
_refine_ls_shift/su_mean 0.000
_refine_ls_structure_factor_coef Fsqd
_refine_ls_weighting_details 'calc w=1/[\s^2^(Fo^2^)+(0.0467P)^2^+0.2330P] where P=(Fo^2^+2Fc^2^)/3'
_refine_ls_weighting_scheme calc
_refine_ls_wR_factor_gt 0.0884
_refine_ls_wR_factor_ref 0.0945
_reflns_number_gt 1954
_reflns_number_total 2115
_reflns_threshold_expression >2sigma(I)
_cod_data_source_file c5ra05564d2.cif
_cod_data_source_block 7
_cod_original_sg_symbol_H-M P-1
_cod_database_code 7220242

loop_
_symmetry_equiv_pos_as_xyz
'x, y, z'
'-x, -y, -z'

loop_
_atom_site_label
_atom_site_type_symbol
_atom_site_fract_x
_atom_site_fract_y
_atom_site_fract_z
_atom_site_U_iso_or_equiv
_atom_site_adp_type
_atom_site_occupancy
_atom_site_symmetry_multiplicity
_atom_site_calc_flag
_atom_site_refinement_flags
Cu1 Cu 0.5000 0.5000 0.0000 0.03134(15) Uani 1 2 d S
O1 O 0.4072(3) 0.2517(2) -0.01658(17) 0.0396(4) Uani 1 1 d .
H1 H 0.328(4) 0.245(4) -0.056(3) 0.047(9) Uiso 1 1 d .
O2 O 0.3182(3) 0.8498(3) 0.5081(2) 0.0559(5) Uani 1 1 d .
H2 H 0.305(5) 0.915(5) 0.578(4) 0.065(10) Uiso 1 1 d .
O3 O 0.2153(3) 0.6455(3) 0.66875(18) 0.0645(6) Uani 1 1 d .
O1w O 0.2351(3) 0.6465(4) -0.0503(2) 0.0690(8) Uani 1 1 d .
H1W H 0.155(5) 0.683(5) 0.000(4) 0.060(10) Uiso 1 1 d .
H2W H 0.224(6) 0.650(6) -0.126(5) 0.087(13) Uiso 1 1 d .
O5 O -0.0039(3) 0.0977(3) 0.7258(2) 0.0655(6) Uani 1 1 d .
O6 O 0.2952(3) 0.0750(3) 0.7217(2) 0.0552(5) Uani 1 1 d .
O4 O 0.1043(3) 0.2103(4) 0.8893(2) 0.0812(8) Uani 1 1 d .
N1 N 0.3805(2) 0.4690(2) 0.19786(17) 0.0288(4) Uani 1 1 d .
N2 N 0.1292(3) 0.1244(3) 0.7784(2) 0.0406(5) Uani 1 1 d .
C1 C 0.3610(4) 0.1650(3) 0.1142(3) 0.0466(6) Uani 1 1 d .
H1A H 0.4645 0.0798 0.1241 0.056 Uiso 1 1 calc R
H1B H 0.2493 0.0985 0.1187 0.056 Uiso 1 1 calc R
C2 C 0.3248(3) 0.3011(3) 0.2301(2) 0.0336(5) Uani 1 1 d .
C3 C 0.2443(4) 0.2529(4) 0.3638(3) 0.0447(6) Uani 1 1 d .
H3 H 0.2035 0.1377 0.3833 0.054 Uiso 1 1 calc R
C4 C 0.2261(4) 0.3801(4) 0.4672(2) 0.0444(6) Uani 1 1 d .
H4 H 0.1743 0.3508 0.5583 0.053 Uiso 1 1 calc R
C5 C 0.2853(3) 0.5532(3) 0.4354(2) 0.0337(5) Uani 1 1 d .
C6 C 0.3610(3) 0.5938(3) 0.2988(2) 0.0310(4) Uani 1 1 d .
H6 H 0.3989 0.7094 0.2765 0.037 Uiso 1 1 calc R
C7 C 0.2685(3) 0.6868(4) 0.5497(2) 0.0407(5) Uani 1 1 d .

loop_
_atom_site_aniso_label
_atom_site_aniso_U_11
_atom_site_aniso_U_22
_atom_site_aniso_U_33
_atom_site_aniso_U_23
_atom_site_aniso_U_13
_atom_site_aniso_U_12
Cu1 0.0368(2) 0.0360(2) 0.0195(2) -0.00822(14) -0.00204(14) -0.00234(15)
O1 0.0465(10) 0.0436(9) 0.0296(8) -0.0092(7) -0.0092(7) -0.0061(7)
O2 0.0810(14) 0.0528(11) 0.0314(9) -0.0170(8) -0.0084(9) 0.0038(10)
O3 0.0879(16) 0.0809(15) 0.0208(9) -0.0077(9) -0.0054(9) 0.0031(12)
O1w 0.0457(12) 0.126(2) 0.0296(11) -0.0136(12) -0.0075(9) 0.0343(12)
O5 0.0497(11) 0.0883(16) 0.0659(13) -0.0116(11) -0.0248(10) -0.0156(11)
O6 0.0441(10) 0.0729(13) 0.0468(11) -0.0269(9) -0.0067(8) 0.0024(9)
O4 0.0448(11) 0.135(2) 0.0611(14) -0.0570(14) -0.0104(10) 0.0128(12)
N1 0.0301(8) 0.0331(9) 0.0219(8) -0.0060(6) -0.0046(6) 0.0032(7)
N2 0.0412(11) 0.0460(11) 0.0350(10) -0.0073(8) -0.0085(8) -0.0059(9)
C1 0.0685(17) 0.0348(12) 0.0351(12) -0.0055(9) -0.0069(11) -0.0067(11)
C2 0.0347(11) 0.0367(11) 0.0290(11) -0.0022(9) -0.0070(8) 0.0020(9)
C3 0.0530(15) 0.0414(13) 0.0380(13) 0.0048(10) -0.0055(11) -0.0051(11)
C4 0.0500(14) 0.0544(15) 0.0255(11) 0.0048(10) -0.0023(10) -0.0001(11)
C5 0.0321(10) 0.0460(12) 0.0217(10) -0.0039(8) -0.0063(8) 0.0085(9)
C6 0.0328(10) 0.0347(11) 0.0245(10) -0.0047(8) -0.0055(8) 0.0032(8)
C7 0.0400(12) 0.0553(14) 0.0254(11) -0.0086(10) -0.0083(9) 0.0121(10)

loop_
_atom_type_symbol
_atom_type_description
_atom_type_scat_dispersion_real
_atom_type_scat_dispersion_imag
_atom_type_scat_source
C C 0.0033 0.0016 'International Tables Vol C Tables 4.2.6.8 and 6.1.1.4'
H H 0.0000 0.0000 'International Tables Vol C Tables 4.2.6.8 and 6.1.1.4'
Cu Cu 0.3201 1.2651 'International Tables Vol C Tables 4.2.6.8 and 6.1.1.4'
N N 0.0061 0.0033 'International Tables Vol C Tables 4.2.6.8 and 6.1.1.4'
O O 0.0106 0.0060 'International Tables Vol C Tables 4.2.6.8 and 6.1.1.4'

loop_
_geom_angle_atom_site_label_1
_geom_angle_atom_site_label_2
_geom_angle_atom_site_label_3
_geom_angle
_geom_angle_site_symmetry_1
_geom_angle_site_symmetry_3
N1 Cu1 N1 180.00(10) . 2_665
N1 Cu1 O1 97.65(7) . 2_665
N1 Cu1 O1 82.35(7) 2_665 2_665
N1 Cu1 O1 82.35(7) . .
N1 Cu1 O1 97.65(7) 2_665 .
O1 Cu1 O1 180.0 2_665 .
N1 Cu1 O1w 93.72(9) . .
N1 Cu1 O1w 86.28(9) 2_665 .
O1 Cu1 O1w 86.31(11) 2_665 .
O1 Cu1 O1w 93.69(11) . .
N1 Cu1 O1w 86.28(9) . 2_665
N1 Cu1 O1w 93.72(9) 2_665 2_665
O1 Cu1 O1w 93.69(11) 2_665 2_665
O1 Cu1 O1w 86.31(11) . 2_665
O1w Cu1 O1w 180.00(13) . 2_665
C1 O1 Cu1 112.05(14) . .
C1 O1 H1 111(2) . .
Cu1 O1 H1 117(2) . .
C7 O2 H2 108(2) . .
Cu1 O1w H1W 125(3) . .
Cu1 O1w H2W 119(3) . .
H1W O1w H2W 115(4) . .
C6 N1 C2 119.45(19) . .
C6 N1 Cu1 126.25(16) . .
C2 N1 Cu1 114.20(14) . .
O5 N2 O4 120.6(2) . .
O5 N2 O6 122.1(2) . .
O4 N2 O6 117.2(2) . .
O1 C1 C2 110.8(2) . .
O1 C1 H1A 109.5 . .
C2 C1 H1A 109.5 . .
O1 C1 H1B 109.5 . .
C2 C1 H1B 109.5 . .
H1A C1 H1B 108.1 . .
N1 C2 C3 122.3(2) . .
N1 C2 C1 116.82(19) . .
C3 C2 C1 120.8(2) . .
C4 C3 C2 118.2(2) . .
C4 C3 H3 120.9 . .
C2 C3 H3 120.9 . .
C3 C4 C5 120.0(2) . .
C3 C4 H4 120.0 . .
C5 C4 H4 120.0 . .
C6 C5 C4 118.9(2) . .
C6 C5 C7 122.3(2) . .
C4 C5 C7 118.9(2) . .
N1 C6 C5 121.2(2) . .
N1 C6 H6 119.4 . .
C5 C6 H6 119.4 . .
O3 C7 O2 124.5(2) . .
O3 C7 C5 121.3(3) . .
O2 C7 C5 114.2(2) . .

loop_
_geom_bond_atom_site_label_1
_geom_bond_atom_site_label_2
_geom_bond_distance
_geom_bond_site_symmetry_2
Cu1 N1 1.983(2) .
Cu1 N1 1.983(2) 2_665
Cu1 O1 2.024(2) 2_665
Cu1 O1 2.024(2) .
Cu1 O1w 2.291(3) .
Cu1 O1w 2.291(3) 2_665
O1 C1 1.427(3) .
O1 H1 0.76(3) .
O2 C7 1.324(4) .
O2 H2 0.83(4) .
O3 C7 1.203(3) .
O1w H1W 0.72(4) .
O1w H2W 0.77(5) .
O5 N2 1.218(3) .
O6 N2 1.247(3) .
O4 N2 1.245(3) .
N1 C6 1.344(3) .
N1 C2 1.352(3) .
C1 C2 1.501(3) .
C1 H1A 0.9700 .
C1 H1B 0.9700 .
C2 C3 1.383(3) .
C3 C4 1.375(4) .
C3 H3 0.9300 .
C4 C5 1.396(4) .
C4 H4 0.9300 .
C5 C6 1.386(3) .
C5 C7 1.488(3) .
C6 H6 0.9300 .

loop_
_geom_hbond_atom_site_label_D
_geom_hbond_atom_site_label_H
_geom_hbond_atom_site_label_A
_geom_hbond_distance_DH
_geom_hbond_distance_HA
_geom_hbond_distance_DA
_geom_hbond_angle_DHA
_geom_hbond_site_symmetry_A
O1 H1 O4 0.76(3) 1.85(3) 2.601(3) 166(3) 1_554
O2 H2 O6 0.83(4) 1.84(4) 2.672(3) 174(3) 1_565
O1w H1W O4 0.72(4) 2.07(4) 2.778(3) 168(4) 2_566
O1w H2W O3 0.77(5) 2.04(5) 2.815(4) 175(4) 1_554
